data_8100430
loop_
_publ_author_name
'Casellato, U.'
'Graziani, R.'
'Teijeira, M.'
'Uriarte, E.'

_publ_section_title
;
Crystal structure of {2-[4-(4-chlorophenyl)-4-hydroxy-1-piperidinyl-
methyl]cyclopentyl}-(4-fluorophenyl)-methanone, C~24~H~27~ClFNO~2~
;
_journal_issue 4
_journal_name_full 'Zeitschrift f\"ur Kristallographie - New Crystal Structures'
_journal_page_first 437
_journal_page_last 438
_journal_volume 218
_journal_year 2003
_chemical_formula_structural 'C24 H27 Cl1 F1 N1 O2'
_chemical_formula_sum 'C24 H27 Cl F N O2'
_chemical_formula_weight 416.92
_chemical_melting_point 105.0(10)
_space_group_IT_number 2
_symmetry_cell_setting triclinic
_symmetry_space_group_name_Hall '-P 1'
_symmetry_space_group_name_H-M 'P -1'
_cell_angle_alpha 87.18(3)
_cell_angle_beta 67.27(3)
_cell_angle_gamma 88.01(3)
_cell_formula_units_Z 2
_cell_length_a 9.494(2)
_cell_length_b 10.769(2)
_cell_length_c 11.377(3)
_cell_measurement_temperature 293
_cell_volume 1071.4(5)
_diffrn_ambient_temperature 293
_exptl_crystal_density_diffrn 1.292
_refine_ls_R_factor_obs 0.0761
_refine_ls_wR_factor_obs 0.3021
_cod_depositor_comments
;
The following automatic conversions were performed:

'_chemical_melting_point' value '104-106' was changed to '105.0(10)'
- the average value was taken and precision was estimated.

Automatic conversion script
Id: cif_fix_values 1646 2011-03-28 12:23:43Z adriana 
;
_cod_original_formula_sum 'C24 H27 Cl1 F1 N1 O2'
_cod_database_code 8100430

loop_
_symmetry_equiv_pos_as_xyz
'x, y, z'
'-x, -y, -z'

loop_
_atom_site_aniso_label
_atom_site_aniso_U_11
_atom_site_aniso_U_22
_atom_site_aniso_U_33
_atom_site_aniso_U_23
_atom_site_aniso_U_13
_atom_site_aniso_U_12
Cl1 0.0946(9) 0.1400(13) 0.0672(8) -0.0162(7) -0.0120(6) 0.0050(8)
F1 0.070(2) 0.163(3) 0.072(2) -0.016(2) 0.0037(13) -0.020(2)
O1 0.074(2) 0.077(2) 0.092(2) -0.016(2) -0.018(2) -0.0094(15)
O2 0.072(2) 0.114(3) 0.079(2) -0.015(2) -0.033(2) 0.043(2)
N1 0.062(2) 0.073(2) 0.059(2) -0.011(2) -0.0223(15) 0.0062(15)
C1 0.056(2) 0.097(3) 0.062(2) -0.010(2) -0.015(2) 0.005(2)
C2 0.073(3) 0.097(3) 0.071(3) -0.015(2) -0.015(2) -0.023(2)
C3 0.068(2) 0.085(3) 0.058(2) -0.019(2) -0.014(2) -0.007(2)
C4 0.055(2) 0.060(2) 0.058(2) -0.004(2) -0.023(2) 0.0049(15)
C5 0.083(3) 0.072(2) 0.072(3) -0.017(2) -0.022(2) -0.001(2)
C6 0.075(3) 0.092(3) 0.072(3) -0.026(2) -0.011(2) 0.017(2)
C7 0.065(2) 0.062(2) 0.068(2) -0.004(2) -0.025(2) 0.003(2)
C8 0.054(2) 0.093(3) 0.051(2) 0.006(2) -0.013(2) -0.010(2)
C9 0.108(4) 0.121(4) 0.078(3) 0.017(3) -0.031(3) 0.021(3)
C10 0.114(4) 0.110(4) 0.062(3) 0.020(3) -0.029(3) -0.014(3)
C11 0.068(2) 0.125(4) 0.050(2) -0.003(2) -0.011(2) -0.011(2)
C12 0.059(2) 0.087(3) 0.054(2) -0.002(2) -0.016(2) -0.008(2)
C13 0.067(2) 0.087(3) 0.063(2) -0.013(2) -0.024(2) 0.010(2)
C14 0.055(2) 0.087(3) 0.065(2) -0.003(2) -0.023(2) -0.002(2)
C15 0.056(2) 0.069(2) 0.063(2) -0.007(2) -0.025(2) -0.002(2)
C16 0.056(2) 0.068(2) 0.066(2) -0.007(2) -0.028(2) 0.019(2)
C17 0.089(3) 0.054(2) 0.069(3) -0.002(2) -0.034(2) 0.000(2)
C18 0.094(3) 0.064(2) 0.068(3) -0.016(2) -0.032(2) 0.007(2)
C19 0.057(2) 0.053(2) 0.063(2) -0.0047(15) -0.028(2) 0.0075(14)
C20 0.070(2) 0.076(2) 0.072(2) -0.013(2) -0.037(2) 0.017(2)
C21 0.078(3) 0.090(3) 0.063(2) -0.010(2) -0.035(2) 0.009(2)
C22 0.065(2) 0.072(2) 0.062(2) -0.010(2) -0.018(2) -0.004(2)
C23 0.057(2) 0.078(3) 0.077(3) -0.006(2) -0.022(2) 0.010(2)
C24 0.058(2) 0.079(2) 0.068(2) 0.003(2) -0.025(2) 0.012(2)

loop_
_atom_site_label
_atom_site_type_symbol
_atom_site_fract_x
_atom_site_fract_y
_atom_site_fract_z
_atom_site_U_iso_or_equiv
_atom_site_thermal_displace_type
_atom_site_occupancy
_atom_site_calc_flag
_atom_site_refinement_flags
_atom_site_disorder_group
Cl1 Cl 0.3516(2) 0.1770(2) 0.48761(13) 0.1062(6) Uani 1 d . .
F1 F 0.1101(3) 0.2682(4) 0.0346(3) 0.1099(11) Uani 1 d . .
O1 O 0.7367(3) 0.4975(3) -0.3185(3) 0.0847(9) Uani 1 d . .
O2 O 0.9284(4) 0.0683(4) -0.0677(3) 0.0878(11) Uani 1 d . .
HO2 H 0.9794(54) 0.1075(44) -0.0310(50) 0.080 Uiso 1 d . .
N1 N 0.8398(4) 0.1902(3) -0.3250(3) 0.0649(8) Uani 1 d . .
C1 C 0.2454(4) 0.3044(5) -0.0578(4) 0.0739(11) Uani 1 d . .
C2 C 0.3109(5) 0.2310(5) -0.1580(5) 0.0832(13) Uani 1 d . .
H2 H 0.2645(5) 0.1581(5) -0.1636(5) 0.080 Uiso 1 calc R .
C3 C 0.4487(5) 0.2663(4) -0.2523(4) 0.0724(11) Uani 1 d . .
H3 H 0.4954(5) 0.2159(4) -0.3214(4) 0.080 Uiso 1 calc R .
C4 C 0.5179(4) 0.3745(3) -0.2456(4) 0.0573(8) Uani 1 d . .
C5 C 0.4468(5) 0.4459(4) -0.1399(4) 0.0778(12) Uani 1 d . .
H5 H 0.4927(5) 0.5183(4) -0.1323(4) 0.080 Uiso 1 calc R .
C6 C 0.3081(5) 0.4112(5) -0.0449(5) 0.0845(13) Uani 1 d . .
H6 H 0.2600(5) 0.4599(5) 0.0254(5) 0.080 Uiso 1 calc R .
C7 C 0.6671(5) 0.4178(4) -0.3446(4) 0.0647(9) Uani 1 d . .
C8 C 0.7273(4) 0.3680(4) -0.4769(4) 0.0686(10) Uani 1 d . .
H8 H 0.6622(4) 0.3004(4) -0.4794(4) 0.080 Uiso 1 calc R .
C9 C 0.7349(7) 0.4677(6) -0.5808(5) 0.105(2) Uani 1 d . .
H91 H 0.6357(7) 0.4797(6) -0.5862(5) 0.080 Uiso 1 calc R .
H92 H 0.7671(7) 0.5464(6) -0.5625(5) 0.080 Uiso 1 calc R .
C10 C 0.8491(7) 0.4196(6) -0.7027(5) 0.098(2) Uani 1 d . .
H101 H 0.9116(7) 0.4869(6) -0.7543(5) 0.080 Uiso 1 calc R .
H102 H 0.7974(7) 0.3830(6) -0.7510(5) 0.080 Uiso 1 calc R .
C11 C 0.9474(5) 0.3228(6) -0.6689(4) 0.0846(13) Uani 1 d . .
H111 H 1.0543(5) 0.3446(6) -0.7088(4) 0.080 Uiso 1 calc R .
H112 H 0.9347(5) 0.2420(6) -0.6971(4) 0.080 Uiso 1 calc R .
C12 C 0.8934(4) 0.3209(4) -0.5229(4) 0.0681(10) Uani 1 d . .
H121 H 0.9534(4) 0.3805(4) -0.5000(4) 0.080 Uiso 1 calc R .
C13 C 0.9101(5) 0.1944(4) -0.4656(4) 0.0727(11) Uani 1 d . .
H131 H 0.8628(5) 0.1329(4) -0.4974(4) 0.080 Uiso 1 calc R .
H132 H 1.0178(5) 0.1727(4) -0.4928(4) 0.080 Uiso 1 calc R .
C14 C 0.9293(4) 0.2541(4) -0.2682(4) 0.0692(10) Uani 1 d . .
H141 H 0.9535(4) 0.3369(4) -0.3073(4) 0.080 Uiso 1 calc R .
H142 H 1.0244(4) 0.2089(4) -0.2831(4) 0.080 Uiso 1 calc R .
C15 C 0.8396(4) 0.2631(4) -0.1267(4) 0.0618(9) Uani 1 d . .
H151 H 0.9011(4) 0.3039(4) -0.0895(4) 0.080 Uiso 1 calc R .
H152 H 0.7489(4) 0.3142(4) -0.1129(4) 0.080 Uiso 1 calc R .
C16 C 0.7924(4) 0.1369(4) -0.0594(4) 0.0624(9) Uani 1 d . .
C17 C 0.7179(5) 0.0626(4) -0.1309(4) 0.0695(10) Uani 1 d . .
H171 H 0.7047(5) -0.0225(4) -0.0970(4) 0.080 Uiso 1 calc R .
H172 H 0.6175(5) 0.0980(4) -0.1167(4) 0.080 Uiso 1 calc R .
C18 C 0.8123(6) 0.0629(4) -0.2728(4) 0.0751(11) Uani 1 d . .
H181 H 0.9090(6) 0.0201(4) -0.2882(4) 0.080 Uiso 1 calc R .
H182 H 0.7587(6) 0.0190(4) -0.3151(4) 0.080 Uiso 1 calc R .
C19 C 0.6852(4) 0.1485(3) 0.0786(4) 0.0562(8) Uani 1 d . .
C20 C 0.7221(5) 0.1047(4) 0.1813(4) 0.0700(10) Uani 1 d . .
H201 H 0.8176(5) 0.0680(4) 0.1651(4) 0.080 Uiso 1 calc R .
C21 C 0.6214(5) 0.1146(4) 0.3045(4) 0.0752(11) Uani 1 d . .
H211 H 0.6489(5) 0.0846(4) 0.3709(4) 0.080 Uiso 1 calc R .
C22 C 0.4804(5) 0.1683(4) 0.3308(4) 0.0679(10) Uani 1 d . .
C23 C 0.4395(5) 0.2146(4) 0.2339(4) 0.0721(10) Uani 1 d . .
H231 H 0.3441(5) 0.2520(4) 0.2517(4) 0.080 Uiso 1 calc R .
C24 C 0.5419(4) 0.2048(4) 0.1096(4) 0.0685(10) Uani 1 d . .
H241 H 0.5142(4) 0.2371(4) 0.0441(4) 0.080 Uiso 1 calc R .

loop_
_geom_bond_atom_site_label_1
_geom_bond_atom_site_label_2
_geom_bond_distance
_geom_bond_site_symmetry_2
_geom_bond_publ_flag
Cl1 C22 1.735(4) . ?
F1 C1 1.363(5) . ?
O1 C7 1.216(5) . ?
O2 C16 1.438(4) . ?
O2 HO2 0.88(5) . ?
N1 C18 1.458(6) . ?
N1 C13 1.475(5) . ?
N1 C14 1.457(5) . ?
C1 C6 1.353(7) . ?
C1 C2 1.348(6) . ?
C2 C3 1.385(6) . ?
C2 H2 0.93 . ?
C3 C4 1.377(5) . ?
C3 H3 0.93 . ?
C4 C5 1.386(5) . ?
C4 C7 1.501(5) . ?
C5 C6 1.392(6) . ?
C5 H5 0.93 . ?
C6 H6 0.93 . ?
C7 C8 1.508(6) . ?
C8 C12 1.533(5) . ?
C8 C9 1.539(7) . ?
C8 H8 0.98 . ?
C9 C10 1.496(7) . ?
C9 H91 0.97 . ?
C9 H92 0.97 . ?
C10 C11 1.508(8) . ?
C10 H101 0.97 . ?
C10 H102 0.97 . ?
C11 C12 1.536(6) . ?
C11 H111 0.97 . ?
C11 H112 0.97 . ?
C12 C13 1.512(6) . ?
C12 H121 0.98 . ?
C13 H131 0.97 . ?
C13 H132 0.97 . ?
C14 C15 1.508(6) . ?
C14 H141 0.97 . ?
C14 H142 0.97 . ?
C15 C16 1.520(6) . ?
C15 H151 0.97 . ?
C15 H152 0.97 . ?
C16 C19 1.514(5) . ?
C16 C17 1.533(6) . ?
C17 C18 1.514(6) . ?
C17 H171 0.97 . ?
C17 H172 0.97 . ?
C18 H181 0.97 . ?
C18 H182 0.97 . ?
C19 C24 1.391(5) . ?
C19 C20 1.400(6) . ?
C20 C21 1.365(6) . ?
C20 H201 0.93 . ?
C21 C22 1.368(6) . ?
C21 H211 0.93 . ?
C22 C23 1.370(7) . ?
C23 C24 1.379(6) . ?
C23 H231 0.93 . ?
C24 H241 0.93 . ?
